data_2022244
loop_
_publ_author_name
'Arancibia, Luz'
'Naspi, Mariana'
'Pucci, Graciela'
'Rodriguez, Maricel'
'Di Salvo, Florencia'

_publ_section_title
;
 Revisiting the absolute chirality and polymorphism of (--)-Istanbulin A
;
_journal_coeditor_code YP3206
_journal_issue 9
_journal_name_full 'Acta Crystallographica Section C'
_journal_page_first
;
;
_journal_paper_doi 10.1107/S2053229620011493
_journal_volume 76
_journal_year 2020
_chemical_absolute_configuration ad
_chemical_formula_iupac 'C15 H20 O4'
_chemical_formula_moiety 'C15 H20 O4'
_chemical_formula_sum 'C15 H20 O4'
_chemical_formula_weight 264.31
_chemical_name_systematic
(4a<i>S</i>,5<i>R</i>,8a<i>R</i>,9a<i>S</i>)-9a-Hydroxy-3,4a,5-trimethyl-2,4,4a,5,6,7,8,8a,9,9a-decahydronaphtho[2,3-<i>b</i>]furan-2,8-dione
_space_group_crystal_system orthorhombic
_space_group_IT_number 19
_space_group_name_Hall 'P 2ac 2ab'
_space_group_name_H-M_alt 'P 21 21 21'
_atom_sites_solution_hydrogens mixed
_atom_sites_solution_primary direct
_atom_sites_solution_secondary difmap
_audit_creation_method
;
Olex2 1.2
(compiled 2018.05.29 svn.r3508 for OlexSys, GUI svn.r5506)
;
_cell_angle_alpha 90
_cell_angle_beta 90
_cell_angle_gamma 90
_cell_formula_units_Z 4
_cell_length_a 7.3660(4)
_cell_length_b 12.8932(6)
_cell_length_c 14.9661(7)
_cell_measurement_reflns_used 3879
_cell_measurement_temperature 298.15
_cell_measurement_theta_max 72.7770
_cell_measurement_theta_min 4.5170
_cell_volume 1421.35(12)
_computing_cell_refinement
;
CrysAlis PRO (Rigaku OD, 2015)
;
_computing_data_collection
;
CrysAlis PRO (Rigaku OD, 2015)
;
_computing_data_reduction
;
CrysAlis PRO (Rigaku OD, 2015)
;
_computing_molecular_graphics
;
OLEX2 (Dolomanov <i>et al.</i>,  2009)
;
_computing_publication_material
;
OLEX2 (Dolomanov <i>et al.</i>,  2009)
;
_computing_structure_refinement
;
SHELXL2014 (Sheldrick, 2015)
;
_computing_structure_solution
;
SHELXS97 (Sheldrick, 2008)
;
_diffrn_ambient_temperature 298.15
_diffrn_detector 'CCD plate'
_diffrn_detector_area_resol_mean 16.1158
_diffrn_measured_fraction_theta_full 1.000
_diffrn_measured_fraction_theta_max 0.989
_diffrn_measurement_device 'four-circle diffractometer'
_diffrn_measurement_device_type 'Rigaku OD Xcalibur Eos Gemini'
_diffrn_measurement_method '\w scans'
_diffrn_radiation_monochromator graphite
_diffrn_radiation_probe x-ray
_diffrn_radiation_type CuK\a
_diffrn_radiation_wavelength 1.54184
_diffrn_reflns_av_R_equivalents 0.0853
_diffrn_reflns_av_unetI/netI 0.0509
_diffrn_reflns_limit_h_max 8
_diffrn_reflns_limit_h_min -9
_diffrn_reflns_limit_k_max 15
_diffrn_reflns_limit_k_min -16
_diffrn_reflns_limit_l_max 18
_diffrn_reflns_limit_l_min -18
_diffrn_reflns_number 14329
_diffrn_reflns_theta_full 67.684
_diffrn_reflns_theta_max 74.419
_diffrn_reflns_theta_min 4.527
_diffrn_source 'fine-focus sealed X-ray tube'
_exptl_absorpt_coefficient_mu 0.725
_exptl_absorpt_correction_T_max 1.00000
_exptl_absorpt_correction_T_min 0.72877
_exptl_absorpt_correction_type multi-scan
_exptl_absorpt_process_details
;
(CrysAlis PRO; Rigaku OD, 2015)
;
_exptl_crystal_colour colourless
_exptl_crystal_density_diffrn 1.235
_exptl_crystal_description needle
_exptl_crystal_F_000 568
_exptl_crystal_size_max 0.5
_exptl_crystal_size_mid 0.2
_exptl_crystal_size_min 0.1
_refine_diff_density_max 0.140
_refine_diff_density_min -0.229
_refine_ls_abs_structure_details
;
Flack <i>x</i> determined using 709 quotients [(I+)-(I-)]/[(I+)+(I-)]
(Parsons <i>et al.</i>,  2013)
;
_refine_ls_abs_structure_Flack -0.2(2)
_refine_ls_extinction_method none
_refine_ls_goodness_of_fit_ref 1.080
_refine_ls_hydrogen_treatment mixed
_refine_ls_matrix_type full
_refine_ls_number_parameters 179
_refine_ls_number_reflns 2871
_refine_ls_number_restraints 0
_refine_ls_restrained_S_all 1.080
_refine_ls_R_factor_all 0.0719
_refine_ls_R_factor_gt 0.0519
_refine_ls_shift/su_max 0.000
_refine_ls_shift/su_mean 0.000
_refine_ls_structure_factor_coef Fsqd
_refine_ls_weighting_details 'w=1/[\s^2^(Fo^2^)+(0.0682P)^2^+0.0650P] where P=(Fo^2^+2Fc^2^)/3'
_refine_ls_weighting_scheme calc
_refine_ls_wR_factor_gt 0.1252
_refine_ls_wR_factor_ref 0.1505
_reflns_number_gt 2155
_reflns_number_total 2871
_reflns_threshold_expression 'I > 2\s(I)'
_cod_data_source_file yp3206sup1.cif
_cod_data_source_block I
_cod_original_cell_volume 1421.35(11)
_cod_database_code 2022244
_shelx_space_group_comment
;
The symmetry employed for this shelxl refinement is uniquely defined
by the following loop, which should always be used as a source of
symmetry information in preference to the above space-group names.
They are only intended as comments.
;
_shelx_estimated_absorpt_t_min 0.713
_shelx_estimated_absorpt_t_max 0.931

loop_
_space_group_symop_operation_xyz
'x, y, z'
'-x+1/2, -y, z+1/2'
'x+1/2, -y+1/2, -z'
'-x, y+1/2, -z+1/2'

loop_
_atom_site_type_symbol
_atom_site_label
_atom_site_fract_x
_atom_site_fract_y
_atom_site_fract_z
_atom_site_U_iso_or_equiv
_atom_site_adp_type
_atom_site_calc_flag
_atom_site_occupancy
_atom_site_disorder_assembly
_atom_site_disorder_group
O O1 0.6911(4) 0.4941(2) 0.6809(2) 0.0762(9) Uani d 1 . .
O O2 -0.0672(6) 0.2921(3) 0.4683(2) 0.0892(11) Uani d 1 . .
O O3 0.0801(4) 0.4206(2) 0.53747(16) 0.0609(7) Uani d 1 . .
O O4 0.0533(4) 0.5349(2) 0.65638(19) 0.0572(7) Uani d 1 . .
H H4 -0.067(8) 0.523(4) 0.657(3) 0.093(17) Uiso d 1 . .
C C1 0.5925(5) 0.4803(3) 0.7454(3) 0.0562(9) Uani d 1 . .
C C2 0.6567(6) 0.4879(3) 0.8394(3) 0.0689(12) Uani d 1 . .
H H2A 0.6160 0.5532 0.8646 0.083 Uiso calc 1 . .
H H2B 0.7883 0.4879 0.8400 0.083 Uiso calc 1 . .
C C3 0.5881(6) 0.3991(3) 0.8979(3) 0.0652(11) Uani d 1 . .
H H3A 0.6546 0.3365 0.8833 0.078 Uiso calc 1 . .
H H3B 0.6120 0.4155 0.9601 0.078 Uiso calc 1 . .
C C4 0.3857(5) 0.3792(3) 0.8860(2) 0.0559(9) Uani d 1 . .
H H4A 0.3225 0.4429 0.9036 0.067 Uiso calc 1 . .
C C5 0.3387(5) 0.3593(3) 0.7870(2) 0.0477(8) Uani d 1 . .
C C6 0.1317(5) 0.3437(3) 0.7760(2) 0.0524(9) Uani d 1 . .
H H6A 0.0977 0.2768 0.8004 0.063 Uiso calc 1 . .
H H6B 0.0680 0.3968 0.8094 0.063 Uiso calc 1 . .
C C7 0.0761(5) 0.3488(3) 0.6807(2) 0.0480(8) Uani d 1 . .
C C8 0.1355(5) 0.4427(3) 0.6286(2) 0.0494(8) Uani d 1 . .
C C9 0.3376(5) 0.4562(3) 0.6347(3) 0.0543(9) Uani d 1 . .
H H9A 0.3732 0.5205 0.6058 0.065 Uiso calc 1 . .
H H9B 0.3981 0.3994 0.6044 0.065 Uiso calc 1 . .
C C10 0.3935(5) 0.4585(3) 0.7327(2) 0.0495(8) Uani d 1 . .
H H10 0.3282 0.5167 0.7599 0.059 Uiso calc 1 . .
C C11 -0.0059(5) 0.2823(3) 0.6267(3) 0.0536(9) Uani d 1 . .
C C12 -0.0066(6) 0.3273(3) 0.5368(3) 0.0623(10) Uani d 1 . .
C C13 -0.0868(7) 0.1778(3) 0.6428(3) 0.0720(12) Uani d 1 . .
H H13A -0.0237 0.1270 0.6076 0.108 Uiso calc 1 . .
H H13B -0.2127 0.1787 0.6262 0.108 Uiso calc 1 . .
H H13C -0.0760 0.1605 0.7050 0.108 Uiso calc 1 . .
C C14 0.4369(7) 0.2640(3) 0.7501(3) 0.0623(10) Uani d 1 . .
H H14A 0.4067 0.2044 0.7855 0.093 Uiso calc 1 . .
H H14B 0.5657 0.2753 0.7521 0.093 Uiso calc 1 . .
H H14C 0.4000 0.2524 0.6894 0.093 Uiso calc 1 . .
C C15 0.3228(8) 0.2937(4) 0.9496(3) 0.0795(14) Uani d 1 . .
H H15A 0.1936 0.2856 0.9449 0.119 Uiso calc 1 . .
H H15B 0.3539 0.3122 1.0098 0.119 Uiso calc 1 . .
H H15C 0.3813 0.2297 0.9341 0.119 Uiso calc 1 . .

loop_
_atom_site_aniso_label
_atom_site_aniso_U_11
_atom_site_aniso_U_22
_atom_site_aniso_U_33
_atom_site_aniso_U_12
_atom_site_aniso_U_13
_atom_site_aniso_U_23
O1 0.0512(16) 0.082(2) 0.095(2) -0.0066(15) 0.0129(16) 0.0022(17)
O2 0.127(3) 0.085(2) 0.0556(17) -0.015(2) -0.0252(19) -0.0076(16)
O3 0.0758(19) 0.0650(16) 0.0420(13) -0.0089(14) -0.0039(13) 0.0084(11)
O4 0.0489(15) 0.0543(14) 0.0683(17) 0.0010(12) 0.0001(13) -0.0023(12)
C1 0.043(2) 0.0462(17) 0.079(3) 0.0012(16) 0.003(2) -0.0051(17)
C2 0.049(2) 0.067(2) 0.091(3) -0.0044(19) -0.013(2) -0.012(2)
C3 0.064(3) 0.063(2) 0.069(3) 0.004(2) -0.014(2) -0.0065(19)
C4 0.057(2) 0.060(2) 0.050(2) 0.0016(17) -0.0053(17) -0.0044(16)
C5 0.049(2) 0.0466(17) 0.0472(18) -0.0009(15) 0.0015(15) -0.0016(14)
C6 0.054(2) 0.061(2) 0.0421(17) -0.0076(16) 0.0011(16) 0.0016(16)
C7 0.0443(18) 0.0542(18) 0.0455(18) -0.0048(16) 0.0016(15) 0.0028(14)
C8 0.053(2) 0.0516(18) 0.0439(17) -0.0027(15) 0.0028(15) 0.0018(15)
C9 0.051(2) 0.056(2) 0.056(2) 0.0005(17) 0.0093(16) 0.0072(17)
C10 0.044(2) 0.0479(17) 0.0562(19) 0.0021(14) 0.0048(16) -0.0030(15)
C11 0.056(2) 0.052(2) 0.052(2) -0.0047(16) -0.0034(17) 0.0025(16)
C12 0.077(3) 0.059(2) 0.051(2) -0.002(2) -0.009(2) -0.0027(17)
C13 0.080(3) 0.057(2) 0.080(3) -0.015(2) -0.013(3) 0.0046(19)
C14 0.076(3) 0.051(2) 0.060(2) 0.0055(19) 0.000(2) -0.0045(17)
C15 0.090(4) 0.095(3) 0.054(2) -0.011(3) -0.007(2) 0.009(2)

loop_
_atom_type_symbol
_atom_type_description
_atom_type_scat_dispersion_real
_atom_type_scat_dispersion_imag
_atom_type_scat_source
C C 0.0181 0.0091 'International Tables Vol C Tables 4.2.6.8 and 6.1.1.4'
H H 0.0000 0.0000 'International Tables Vol C Tables 4.2.6.8 and 6.1.1.4'
O O 0.0492 0.0322 'International Tables Vol C Tables 4.2.6.8 and 6.1.1.4'

loop_
_geom_angle_atom_site_label_1
_geom_angle_atom_site_label_2
_geom_angle_atom_site_label_3
_geom_angle_site_symmetry_1
_geom_angle_site_symmetry_3
_geom_angle
_geom_angle_publ_flag
C12 O3 C8 . . 108.2(3) ?
C8 O4 H4 . . 107(3) ?
O1 C1 C2 . . 123.3(4) ?
O1 C1 C10 . . 120.5(4) ?
C2 C1 C10 . . 116.2(3) ?
C1 C2 H2A . . 109.0 ?
C1 C2 H2B . . 109.0 ?
C1 C2 C3 . . 112.9(3) ?
H2A C2 H2B . . 107.8 ?
C3 C2 H2A . . 109.0 ?
C3 C2 H2B . . 109.0 ?
C2 C3 H3A . . 109.1 ?
C2 C3 H3B . . 109.1 ?
H3A C3 H3B . . 107.8 ?
C4 C3 C2 . . 112.5(4) ?
C4 C3 H3A . . 109.1 ?
C4 C3 H3B . . 109.1 ?
C3 C4 H4A . . 107.0 ?
C3 C4 C5 . . 111.1(3) ?
C3 C4 C15 . . 110.2(4) ?
C5 C4 H4A . . 107.0 ?
C15 C4 H4A . . 107.0 ?
C15 C4 C5 . . 114.2(3) ?
C4 C5 C6 . . 110.2(3) ?
C4 C5 C10 . . 107.7(3) ?
C6 C5 C10 . . 107.7(3) ?
C14 C5 C4 . . 112.0(3) ?
C14 C5 C6 . . 108.8(3) ?
C14 C5 C10 . . 110.2(3) ?
C5 C6 H6A . . 109.3 ?
C5 C6 H6B . . 109.3 ?
H6A C6 H6B . . 108.0 ?
C7 C6 C5 . . 111.6(3) ?
C7 C6 H6A . . 109.3 ?
C7 C6 H6B . . 109.3 ?
C6 C7 C8 . . 116.9(3) ?
C11 C7 C6 . . 133.1(3) ?
C11 C7 C8 . . 109.7(3) ?
O3 C8 C7 . . 104.3(3) ?
O3 C8 C9 . . 111.0(3) ?
O4 C8 O3 . . 108.9(3) ?
O4 C8 C7 . . 113.8(3) ?
O4 C8 C9 . . 108.3(3) ?
C9 C8 C7 . . 110.5(3) ?
C8 C9 H9A . . 109.8 ?
C8 C9 H9B . . 109.8 ?
C8 C9 C10 . . 109.2(3) ?
H9A C9 H9B . . 108.3 ?
C10 C9 H9A . . 109.8 ?
C10 C9 H9B . . 109.8 ?
C1 C10 C5 . . 109.8(3) ?
C1 C10 C9 . . 112.8(3) ?
C1 C10 H10 . . 106.4 ?
C5 C10 H10 . . 106.4 ?
C9 C10 C5 . . 114.5(3) ?
C9 C10 H10 . . 106.4 ?
C7 C11 C12 . . 107.8(3) ?
C7 C11 C13 . . 131.9(4) ?
C12 C11 C13 . . 120.3(4) ?
O2 C12 O3 . . 120.8(4) ?
O2 C12 C11 . . 129.3(4) ?
O3 C12 C11 . . 109.9(3) ?
C11 C13 H13A . . 109.5 ?
C11 C13 H13B . . 109.5 ?
C11 C13 H13C . . 109.5 ?
H13A C13 H13B . . 109.5 ?
H13A C13 H13C . . 109.5 ?
H13B C13 H13C . . 109.5 ?
C5 C14 H14A . . 109.5 ?
C5 C14 H14B . . 109.5 ?
C5 C14 H14C . . 109.5 ?
H14A C14 H14B . . 109.5 ?
H14A C14 H14C . . 109.5 ?
H14B C14 H14C . . 109.5 ?
C4 C15 H15A . . 109.5 ?
C4 C15 H15B . . 109.5 ?
C4 C15 H15C . . 109.5 ?
H15A C15 H15B . . 109.5 ?
H15A C15 H15C . . 109.5 ?
H15B C15 H15C . . 109.5 ?

loop_
_geom_bond_atom_site_label_1
_geom_bond_atom_site_label_2
_geom_bond_site_symmetry_2
_geom_bond_distance
_geom_bond_publ_flag
O1 C1 . 1.221(5) ?
O2 C12 . 1.207(5) ?
O3 C8 . 1.452(4) ?
O3 C12 . 1.362(5) ?
O4 H4 . 0.90(6) ?
O4 C8 . 1.397(4) ?
C1 C2 . 1.488(6) ?
C1 C10 . 1.505(5) ?
C2 H2A . 0.9700 ?
C2 H2B . 0.9700 ?
C2 C3 . 1.527(6) ?
C3 H3A . 0.9700 ?
C3 H3B . 0.9700 ?
C3 C4 . 1.523(6) ?
C4 H4A . 0.9800 ?
C4 C5 . 1.542(5) ?
C4 C15 . 1.529(6) ?
C5 C6 . 1.547(5) ?
C5 C10 . 1.568(5) ?
C5 C14 . 1.530(5) ?
C6 H6A . 0.9700 ?
C6 H6B . 0.9700 ?
C6 C7 . 1.485(5) ?
C7 C8 . 1.505(5) ?
C7 C11 . 1.324(5) ?
C8 C9 . 1.502(5) ?
C9 H9A . 0.9700 ?
C9 H9B . 0.9700 ?
C9 C10 . 1.524(5) ?
C10 H10 . 0.9800 ?
C11 C12 . 1.465(5) ?
C11 C13 . 1.493(5) ?
C13 H13A . 0.9600 ?
C13 H13B . 0.9600 ?
C13 H13C . 0.9600 ?
C14 H14A . 0.9600 ?
C14 H14B . 0.9600 ?
C14 H14C . 0.9600 ?
C15 H15A . 0.9600 ?
C15 H15B . 0.9600 ?
C15 H15C . 0.9600 ?

loop_
_geom_hbond_atom_site_label_D
_geom_hbond_atom_site_label_H
_geom_hbond_atom_site_label_A
_geom_hbond_site_symmetry_A
_geom_hbond_distance_DH
_geom_hbond_distance_HA
_geom_hbond_distance_DA
_geom_hbond_angle_DHA
O4 H4 O1 1_455 0.90(6) 1.85(6) 2.744(4) 169(5)
C2 H2A O2 2_565 0.97 2.55 3.493(5) 163
C10 H10 O4 . 0.98 2.56 2.925(5) 102
C13 H13C O4 4_546 0.96 2.63 3.534(5) 156
C14 H14C O2 3_556 0.96 2.44 3.344(5) 157

_cod_database_fobs_code 2022244
